data_1562323
loop_
_publ_author_name
'Oh, George N.'
'Burns, Peter C.'

_publ_section_title
;
 Solid-state actinide acid phosphites from phosphorous acid melts
;
_journal_name_full 'Journal of Solid State Chemistry'
_journal_page_first 50
_journal_page_last 56
_journal_paper_doi 10.1016/j.jssc.2014.03.029
_journal_volume 215
_journal_year 2014
_chemical_formula_sum 'H8 O12 P4 Th'
_chemical_formula_weight 555.98
_chemical_name_systematic
; 
Alpha-Thorium (IV) tetra(hydrogenphosphanate)  
;
_space_group_crystal_system monoclinic
_space_group_IT_number 14
_space_group_name_Hall '-P 2yn'
_space_group_name_H-M_alt 'P 1 21/n 1'
_atom_sites_solution_hydrogens .
_atom_sites_solution_primary direct
_atom_sites_solution_secondary difmap
_audit_creation_method SHELXL-97
_cell_angle_alpha 90.00
_cell_angle_beta 99.466(5)
_cell_angle_gamma 90.00
_cell_formula_units_Z 4
_cell_length_a 6.896(3)
_cell_length_b 13.631(5)
_cell_length_c 12.518(5)
_cell_measurement_temperature 296(2)
_cell_volume 1160.7(8)
_computing_cell_refinement SAINT
_computing_data_collection APEX2
_computing_data_reduction SAINT
_computing_molecular_graphics 'CrystalMaker(R) (Palmer, 2011)'
_computing_publication_material .
_computing_structure_refinement 'SHELXL-97 (Sheldrick, 2008)'
_computing_structure_solution 'SHELXS-97 (Sheldrick, 2008)'
_diffrn_ambient_temperature 296(2)
_diffrn_measured_fraction_theta_full 0.988
_diffrn_measured_fraction_theta_max 0.988
_diffrn_measurement_device_type 'Bruker QUAZAR'
_diffrn_measurement_method sphere
_diffrn_radiation_monochromator graphite
_diffrn_radiation_source 'fine-focus sealed tube'
_diffrn_radiation_type MoK\a
_diffrn_radiation_wavelength 0.71073
_diffrn_reflns_av_R_equivalents 0.1001
_diffrn_reflns_av_sigmaI/netI 0.0805
_diffrn_reflns_limit_h_max 8
_diffrn_reflns_limit_h_min -9
_diffrn_reflns_limit_k_max 17
_diffrn_reflns_limit_k_min -17
_diffrn_reflns_limit_l_max 16
_diffrn_reflns_limit_l_min -16
_diffrn_reflns_number 13388
_diffrn_reflns_theta_full 27.90
_diffrn_reflns_theta_max 27.90
_diffrn_reflns_theta_min 2.23
_exptl_absorpt_coefficient_mu 13.454
_exptl_absorpt_correction_T_max 0.562
_exptl_absorpt_correction_T_min 0.551
_exptl_absorpt_correction_type numerical
_exptl_absorpt_process_details SADABS
_exptl_crystal_colour colorless
_exptl_crystal_density_diffrn 3.182
_exptl_crystal_density_method 'not measured'
_exptl_crystal_description needle
_exptl_crystal_F_000 1016
_refine_diff_density_max 1.886
_refine_diff_density_min -1.589
_refine_diff_density_rms 0.322
_refine_ls_extinction_method none
_refine_ls_goodness_of_fit_ref 1.000
_refine_ls_hydrogen_treatment .
_refine_ls_matrix_type full
_refine_ls_number_parameters 154
_refine_ls_number_reflns 2735
_refine_ls_number_restraints 0
_refine_ls_restrained_S_all 1.000
_refine_ls_R_factor_all 0.0712
_refine_ls_R_factor_gt 0.0410
_refine_ls_shift/su_max 0.001
_refine_ls_shift/su_mean 0.000
_refine_ls_structure_factor_coef Fsqd
_refine_ls_weighting_details
; calc 
 [1.00000+0.00000exp(0.00(sin\q/\l)^2^)]/ 
   [\s^2^(Fo^2^)+0.0000+0.0000*P+(0.0395P)^2^+0.0000sin\q/\l] 
 where P = 1.00000Fo^2^ + 0.00000Fc^2^ 
;
_refine_ls_weighting_scheme calc
_refine_ls_wR_factor_gt 0.0845
_refine_ls_wR_factor_ref 0.0960
_reflns_number_gt 1944
_reflns_number_total 2735
_reflns_threshold_expression >2sigma(I)
_cod_data_source_file JSSC-2014-215-50.cif
_cod_data_source_block thhp
_cod_original_cell_volume 1160.6(8)
_cod_original_sg_symbol_Hall '-P 2yac'
_cod_original_sg_symbol_H-M 'P 21/n'
_cod_database_code 1562323

loop_
_symmetry_equiv_pos_as_xyz
'x, y, z'
'-x+1/2, y+1/2, -z+1/2'
'-x, -y, -z'
'x-1/2, -y-1/2, z-1/2'

loop_
_atom_site_label
_atom_site_type_symbol
_atom_site_fract_x
_atom_site_fract_y
_atom_site_fract_z
_atom_site_U_iso_or_equiv
_atom_site_adp_type
_atom_site_occupancy
_atom_site_symmetry_multiplicity
_atom_site_calc_flag
_atom_site_refinement_flags
_atom_site_disorder_assembly
_atom_site_disorder_group
Th1 Th 0.63627(5) 0.65303(3) 0.18022(3) 0.01365(12) Uani 1 1 d . . .
P1 P 0.1781(4) 0.6601(2) 0.2943(2) 0.0222(6) Uani 1 1 d . . .
P2 P 0.2787(4) 0.4494(2) 0.0873(2) 0.0203(6) Uani 1 1 d . . .
P3 P 0.7489(5) 0.4210(2) 0.3393(2) 0.0245(6) Uani 1 1 d . . .
P4 P 0.7506(4) 0.7513(2) 0.4595(2) 0.0236(6) Uani 1 1 d . . .
O1 O 0.0715(12) 0.4537(7) 0.1194(7) 0.045(2) Uani 1 1 d . . .
O2 O 0.2388(15) 0.5638(7) 0.3573(8) 0.057(3) Uani 1 1 d . . .
O3 O 0.3561(10) 0.6997(6) 0.2554(6) 0.0273(18) Uani 1 1 d . . .
O4 O 0.3712(11) 0.5492(5) 0.0971(6) 0.0240(17) Uani 1 1 d . . .
O5 O 0.4371(10) 0.7545(5) 0.0391(6) 0.0261(17) Uani 1 1 d . . .
O6 O 0.4974(10) 0.1416(6) 0.2922(6) 0.0257(17) Uani 1 1 d . . .
O7 O 0.5370(15) 0.9360(7) 0.1008(8) 0.058(3) Uani 1 1 d . . .
O8 O 0.5674(12) 0.7409(7) 0.5151(7) 0.046(2) Uani 1 1 d . . .
O9 O 0.7069(11) 0.4938(5) 0.2493(6) 0.0262(18) Uani 1 1 d . . .
O10 O 0.7313(12) 0.3152(5) 0.3067(7) 0.0301(19) Uani 1 1 d . . .
O11 O 0.7398(12) 0.5994(6) 0.0206(6) 0.031(2) Uani 1 1 d . . .
O12 O 0.7427(10) 0.6765(5) 0.3721(6) 0.0229(17) Uani 1 1 d . . .

loop_
_atom_site_aniso_label
_atom_site_aniso_U_11
_atom_site_aniso_U_22
_atom_site_aniso_U_33
_atom_site_aniso_U_23
_atom_site_aniso_U_13
_atom_site_aniso_U_12
Th1 0.01367(19) 0.01236(18) 0.01419(18) -0.00148(17) 0.00012(12) 0.00000(17)
P1 0.0172(14) 0.0290(16) 0.0211(13) -0.0031(13) 0.0048(11) -0.0024(13)
P2 0.0250(15) 0.0162(14) 0.0199(14) -0.0065(12) 0.0041(11) -0.0049(12)
P3 0.0333(17) 0.0153(14) 0.0231(15) 0.0012(12) -0.0007(13) 0.0009(12)
P4 0.0184(15) 0.0320(17) 0.0187(14) -0.0080(12) -0.0019(12) 0.0039(12)
O1 0.038(5) 0.042(5) 0.059(6) -0.021(5) 0.025(5) -0.013(4)
O2 0.059(7) 0.053(7) 0.055(6) 0.031(5) -0.006(5) -0.001(5)
O3 0.016(4) 0.036(5) 0.030(4) -0.009(4) 0.006(3) -0.009(3)
O4 0.027(4) 0.016(4) 0.029(4) -0.002(3) 0.002(3) -0.004(3)
O5 0.017(4) 0.029(4) 0.030(4) 0.007(4) -0.004(3) -0.003(3)
O6 0.013(4) 0.038(5) 0.025(4) 0.007(4) -0.002(3) -0.001(3)
O7 0.068(7) 0.050(6) 0.046(6) -0.010(5) -0.018(5) 0.014(5)
O8 0.022(5) 0.074(7) 0.045(5) -0.021(5) 0.007(4) -0.004(5)
O9 0.033(5) 0.014(4) 0.028(4) 0.000(3) -0.003(4) 0.005(3)
O10 0.036(5) 0.009(4) 0.043(5) 0.004(3) -0.001(4) 0.007(3)
O11 0.037(5) 0.028(5) 0.030(4) -0.018(4) 0.014(4) -0.011(4)
O12 0.022(4) 0.026(4) 0.019(4) -0.007(3) 0.000(3) 0.001(3)

loop_
_atom_type_symbol
_atom_type_description
_atom_type_scat_dispersion_real
_atom_type_scat_dispersion_imag
_atom_type_scat_source
O O 0.0106 0.0060 'International Tables Vol C Tables 4.2.6.8 and 6.1.1.4'
H H 0.0000 0.0000 'International Tables Vol C Tables 4.2.6.8 and 6.1.1.4'
P P 0.1023 0.0942 'International Tables Vol C Tables 4.2.6.8 and 6.1.1.4'
Th Th -7.2400 8.8979 'International Tables Vol C Tables 4.2.6.8 and 6.1.1.4'

loop_
_geom_angle_atom_site_label_1
_geom_angle_atom_site_label_2
_geom_angle_atom_site_label_3
_geom_angle
_geom_angle_site_symmetry_1
_geom_angle_site_symmetry_3
O11 Th1 O9 87.3(3) . .
O11 Th1 O3 143.5(3) . .
O9 Th1 O3 103.5(3) . .
O11 Th1 O10 100.4(3) . 2_655
O9 Th1 O10 140.7(3) . 2_655
O3 Th1 O10 93.0(3) . 2_655
O11 Th1 O4 76.4(3) . .
O9 Th1 O4 73.4(3) . .
O3 Th1 O4 73.7(2) . .
O10 Th1 O4 145.9(3) 2_655 .
O11 Th1 O12 143.4(3) . .
O9 Th1 O12 75.3(2) . .
O3 Th1 O12 72.8(2) . .
O10 Th1 O12 76.0(3) 2_655 .
O4 Th1 O12 126.3(2) . .
O11 Th1 O5 77.1(3) . .
O9 Th1 O5 146.5(3) . .
O3 Th1 O5 74.9(3) . .
O10 Th1 O5 72.1(3) 2_655 .
O4 Th1 O5 74.2(2) . .
O12 Th1 O5 132.7(2) . .
O11 Th1 O6 69.9(3) . 2_655
O9 Th1 O6 75.5(3) . 2_655
O3 Th1 O6 146.5(2) . 2_655
O10 Th1 O6 71.4(3) 2_655 2_655
O4 Th1 O6 134.6(2) . 2_655
O12 Th1 O6 74.7(2) . 2_655
O5 Th1 O6 124.3(2) . 2_655
O3 P1 O6 115.6(4) . 2
O3 P1 O2 107.7(5) . .
O6 P1 O2 109.9(5) 2 .
O11 P2 O4 116.7(4) 3_665 .
O11 P2 O1 107.9(5) 3_665 .
O4 P2 O1 110.0(5) . .
O9 P3 O10 116.0(5) . .
O9 P3 O7 109.1(5) . 2_645
O10 P3 O7 106.6(5) . 2_645
O12 P4 O5 112.2(4) . 4_676
O12 P4 O8 109.5(5) . .
O5 P4 O8 111.9(5) 4_676 .
P1 O3 Th1 143.1(5) . .
P2 O4 Th1 148.3(4) . .
P4 O5 Th1 139.7(4) 4_575 .
P1 O6 Th1 139.8(4) 2_545 2_645
P3 O9 Th1 153.1(5) . .
P3 O10 Th1 149.3(5) . 2_645
P2 O11 Th1 156.5(5) 3_665 .
P4 O12 Th1 142.2(4) . .

loop_
_geom_bond_atom_site_label_1
_geom_bond_atom_site_label_2
_geom_bond_distance
_geom_bond_site_symmetry_2
Th1 O11 2.347(7) .
Th1 O9 2.357(7) .
Th1 O3 2.371(7) .
Th1 O10 2.387(7) 2_655
Th1 O4 2.408(7) .
Th1 O12 2.415(7) .
Th1 O5 2.474(7) .
Th1 O6 2.498(7) 2_655
P1 O3 1.494(8) .
P1 O6 1.507(7) 2
P1 O2 1.552(9) .
P2 O11 1.492(7) 3_665
P2 O4 1.500(7) .
P2 O1 1.548(8) .
P3 O9 1.493(8) .
P3 O10 1.498(8) .
P3 O7 1.555(10) 2_645
P4 O12 1.489(7) .
P4 O5 1.494(7) 4_676
P4 O8 1.545(9) .
O5 P4 1.494(7) 4_575
O6 P1 1.507(7) 2_545
O6 Th1 2.498(7) 2_645
O7 P3 1.555(10) 2_655
O10 Th1 2.387(7) 2_645
O11 P2 1.492(7) 3_665
